data_2005802
loop_
_publ_author_name
'Cativiela, C.'
'D\'iaz-de-Villegas, M. D.'
'G\'alvez, J. A.'
'Jim\'enez, A. I.'
'L\'opez, M. P.'

_publ_section_title
;Methyl (1<i>R</i>,2<i>R</i>)- and
 (1<i>S</i>,2<i>S</i>)-1-Cyano-2-[(<i>S</i>)-2,2-dimethyl-1,3-dioxolan-4-yl]cyclopropane-1-carboxylate
;
_journal_issue 12
_journal_name_full 'Acta Crystallographica Section C'
_journal_page_first 3210
_journal_page_last 3213
_journal_paper_doi 10.1107/S0108270196010281
_journal_volume 52
_journal_year 1996
_chemical_formula_sum 'C11 H15 N O4'
_chemical_formula_weight 225.24
_chemical_name_systematic
;
Methyl (1S,2S)-1-cyano-2-[(S)-2,2-dimethyl-1,3-dioxolan-4-yl]cyclopropane-
1-carboxylate
;
_space_group_IT_number 19
_symmetry_cell_setting orthorhombic
_symmetry_space_group_name_Hall 'P 2ac 2ab'
_symmetry_space_group_name_H-M 'P 21 21 21'
_audit_creation_method SHELXL
_cell_angle_alpha 90.00
_cell_angle_beta 90.00
_cell_angle_gamma 90.00
_cell_formula_units_Z 4
_cell_length_a 5.9110(10)
_cell_length_b 9.445(2)
_cell_length_c 22.051(4)
_cell_measurement_reflns_used 26
_cell_measurement_temperature 293(2)
_cell_measurement_theta_max 12.30
_cell_measurement_theta_min 4.66
_cell_volume 1231.1(4)
_computing_cell_refinement XSCANS
_computing_data_collection 'XSCANS (Siemens, 1993)'
_computing_data_reduction XSCANS
_computing_molecular_graphics 'SHELXTL-Plus (Sheldrick, 1989)'
_computing_publication_material SHELXL-93
_computing_structure_refinement 'SHELXL-93 (Sheldrick, 1993)'
_computing_structure_solution 'SHELXS-86 (Sheldrick, 1990)'
_diffrn_ambient_temperature 293(2)
_diffrn_measurement_device 'Siemens P4 diffractometer'
_diffrn_measurement_method \q/2\q
_diffrn_radiation_monochromator graphite
_diffrn_radiation_source 'fine-focus sealed tube'
_diffrn_radiation_type MoK\a
_diffrn_radiation_wavelength 0.71073
_diffrn_reflns_av_R_equivalents 0.0303
_diffrn_reflns_av_sigmaI/netI 0.0547
_diffrn_reflns_limit_h_max 7
_diffrn_reflns_limit_h_min -1
_diffrn_reflns_limit_k_max 11
_diffrn_reflns_limit_k_min -1
_diffrn_reflns_limit_l_max 26
_diffrn_reflns_limit_l_min -1
_diffrn_reflns_number 1800
_diffrn_reflns_theta_max 24.99
_diffrn_reflns_theta_min 1.85
_diffrn_standards_decay_% 0
_diffrn_standards_interval_count 97
_diffrn_standards_number 3
_exptl_absorpt_coefficient_mu 0.093
_exptl_absorpt_correction_type none
_exptl_crystal_colour Colourless
_exptl_crystal_density_diffrn 1.215
_exptl_crystal_density_meas ?
_exptl_crystal_description Prism
_exptl_crystal_F_000 480
_exptl_crystal_size_max 0.7
_exptl_crystal_size_mid 0.3
_exptl_crystal_size_min 0.22
_refine_diff_density_max 0.40
_refine_diff_density_min -0.38
_refine_ls_abs_structure_details 'see Comment'
_refine_ls_abs_structure_Flack -3.(4)
_refine_ls_extinction_method none
_refine_ls_goodness_of_fit_all 1.021
_refine_ls_goodness_of_fit_obs 1.078
_refine_ls_hydrogen_treatment 'H atoms: only overall U = 0.123(7) \%A^2^ refined'
_refine_ls_matrix_type full
_refine_ls_number_parameters 146
_refine_ls_number_reflns 1627
_refine_ls_number_restraints 0
_refine_ls_restrained_S_all 1.021
_refine_ls_restrained_S_obs 1.078
_refine_ls_R_factor_all 0.1040
_refine_ls_R_factor_obs 0.0675
_refine_ls_shift/esd_max 0.022
_refine_ls_shift/esd_mean 0.003
_refine_ls_structure_factor_coef Fsqd
_refine_ls_weighting_details 'w = 1/[\s^2^(Fo^2^)+(0.0892P)^2^+0.8493P] where P=(Fo^2^+2Fc^2^)/3'
_refine_ls_weighting_scheme calc
_refine_ls_wR_factor_all 0.1897
_refine_ls_wR_factor_obs 0.1594
_reflns_number_observed 1072
_reflns_number_total 1627
_reflns_observed_criterion >2sigma(I)
_cod_data_source_file mu1282.cif
_cod_data_source_block II
_cod_depositor_comments
;
The following automatic conversions were performed:
'_symmetry_cell_setting' value 'Orthorhombic' changed to 'orthorhombic'
according to '/home/saulius/struct/CIF-dictionaries/cif_core.dic'
dictionary named 'cif_core.dic' version 2.4.1 from 2010-06-29.

Automatic conversion script
Id: cif_fix_enum 1527 2010-12-29 10:47:43Z saulius 

The following automatic conversions were performed:

'_symmetry_cell_setting' value 'Orthorhombic' changed to
'orthorhombic' according to
/home/saulius/struct/CIF-dictionaries/cif_core.dic dictionary named
'cif_core.dic' version 2.4.1 from 2010-06-29.

Automatic conversion script
Id: cif_fix_values 1715 2011-07-08 13:25:40Z adriana 

The following automatic conversions were performed:

'_exptl_crystal_density_meas' value 'not measured' was changed to '?'
- the value is perceived as not measured.

Automatic conversion script
Id: cif_fix_values 3008 2015-01-20 13:52:24Z robertas 

The following automatic conversions were performed:

'_refine_ls_weighting_scheme' value 'calc w =
1/[\s^2^(Fo^2^)+(0.0892P)^2^+0.8493P] where P=(Fo^2^+2Fc^2^)/3' was
changed to 'calc'. New tag '_refine_ls_weighting_details' was
created. The value of the new tag was set to 'w =
1/[\s^2^(Fo^2^)+(0.0892P)^2^+0.8493P] where P=(Fo^2^+2Fc^2^)/3'.

Automatic conversion script
Id: cif_fix_values 3143 2015-03-26 13:38:13Z robertas 
;
_cod_database_code 2005802

loop_
_symmetry_equiv_pos_as_xyz
'x, y, z'
'-x+1/2, -y, z+1/2'
'-x, y+1/2, -z+1/2'
'x+1/2, -y+1/2, -z'

loop_
_atom_site_aniso_label
_atom_site_aniso_U_11
_atom_site_aniso_U_22
_atom_site_aniso_U_33
_atom_site_aniso_U_12
_atom_site_aniso_U_13
_atom_site_aniso_U_23
O1 0.076(3) 0.051(2) 0.075(2) 0.016(2) -0.010(2) -0.012(2)
O2 0.056(2) 0.048(2) 0.062(2) 0.000(2) -0.008(2) -0.018(2)
O3 0.078(3) 0.082(3) 0.048(2) -0.013(3) 0.005(2) -0.021(2)
O4 0.086(4) 0.196(6) 0.104(4) 0.019(5) -0.037(3) -0.076(4)
N1 0.057(3) 0.057(3) 0.088(4) 0.008(3) -0.013(3) -0.004(2)
C1 0.042(3) 0.046(3) 0.039(2) 0.002(2) 0.001(2) -0.001(2)
C2 0.048(3) 0.054(3) 0.048(3) -0.002(3) -0.002(2) -0.005(2)
C3 0.043(3) 0.077(4) 0.058(3) -0.001(3) 0.007(3) -0.001(3)
C4 0.052(3) 0.050(3) 0.038(2) 0.004(3) 0.006(3) -0.007(2)
C5 0.099(5) 0.054(3) 0.084(4) -0.006(4) -0.021(4) -0.022(3)
C6 0.048(3) 0.046(3) 0.051(3) -0.004(3) -0.003(2) -0.007(2)
C7 0.052(3) 0.052(3) 0.052(3) -0.011(3) -0.009(3) -0.010(2)
C8 0.065(4) 0.120(6) 0.088(5) 0.004(5) -0.013(4) -0.052(4)
C9 0.122(6) 0.093(5) 0.044(3) -0.004(5) -0.004(4) -0.013(3)
C10 0.099(6) 0.094(5) 0.104(5) -0.008(5) 0.018(5) -0.046(4)
C11 0.76(5) 0.105(8) 0.092(6) 0.058(18) -0.032(14) 0.010(6)

loop_
_atom_site_label
_atom_site_occupancy
_atom_site_fract_x
_atom_site_fract_y
_atom_site_fract_z
_atom_site_U_iso_or_equiv
_atom_site_thermal_displace_type
_atom_site_calc_flag
_atom_site_refinement_flags
_atom_site_type_symbol
O1 1 0.7117(7) 1.0866(4) 0.4420(2) 0.0676(12) Uani d . O
O2 1 1.0278(6) 0.9766(3) 0.4734(2) 0.0552(10) Uani d . O
O3 1 0.8244(7) 0.7776(4) 0.26805(15) 0.0691(12) Uani d . O
O4 1 0.5320(10) 0.6655(8) 0.2186(2) 0.129(2) Uani d . O
N1 1 1.0423(9) 0.6325(5) 0.4296(2) 0.0671(14) Uani d . N
C1 1 0.7681(8) 0.8440(5) 0.4168(2) 0.0424(11) Uani d . C
C2 1 0.6269(9) 0.8505(6) 0.3586(2) 0.0500(13) Uani d . C
H2 1 0.6184(9) 0.9474(6) 0.3384(2) 0.123(7) Uiso d R H
C3 1 0.5161(9) 0.8096(6) 0.4163(2) 0.0592(14) Uani d . C
H3A 1 0.4224(9) 0.8763(6) 0.4380(2) 0.123(7) Uiso d R H
H3B 1 0.4907(9) 0.7036(6) 0.4261(2) 0.123(7) Uiso d R H
C4 1 0.8305(9) 0.9824(5) 0.4453(2) 0.0466(12) Uani d . C
C5 1 1.1037(12) 1.1053(6) 0.5037(3) 0.079(2) Uani d . C
H5A 1 1.2478(12) 1.0885(6) 0.5225(3) 0.123(7) Uiso calc R H
H5B 1 0.9956(12) 1.1318(6) 0.5342(3) 0.123(7) Uiso calc R H
H5C 1 1.1176(12) 1.1802(6) 0.4746(3) 0.123(7) Uiso calc R H
C6 1 0.9234(9) 0.7275(6) 0.4245(2) 0.0485(12) Uani d . C
C7 1 0.6540(9) 0.7401(5) 0.3102(2) 0.0520(14) Uani d . C
H7 1 0.6897(9) 0.6373(5) 0.3307(2) 0.123(7) Uiso d R H
C8 1 0.4418(12) 0.7214(9) 0.2722(3) 0.091(2) Uani d . C
H8A 1 0.3078(12) 0.6278(9) 0.2876(3) 0.123(7) Uiso d R H
H8B 1 0.3740(12) 0.8258(9) 0.2623(3) 0.123(7) Uiso d R H
C9 1 0.7581(16) 0.7300(8) 0.2093(3) 0.086(2) Uani d . C
C10 1 0.8931(14) 0.6037(8) 0.1906(4) 0.099(3) Uani d . C
H10A 1 0.8824(14) 0.5321(8) 0.2214(4) 0.123(7) Uiso calc R H
H10B 1 1.0486(14) 0.6305(8) 0.1855(4) 0.123(7) Uiso calc R H
H10C 1 0.8352(14) 0.5673(8) 0.1531(4) 0.123(7) Uiso calc R H
C11 1 0.7640(4) 0.8389(10) 0.1674(4) 0.317(15) Uani d . C
H11A 1 0.719(38) 0.8037(10) 0.1285(4) 0.123(7) Uiso calc R H
H11B 1 0.9150(38) 0.8759(10) 0.1649(4) 0.123(7) Uiso calc R H
H11C 1 0.6625(38) 0.9127(10) 0.1799(4) 0.123(7) Uiso calc R H

loop_
_atom_type_symbol
_atom_type_description
_atom_type_scat_dispersion_real
_atom_type_scat_dispersion_imag
_atom_type_scat_source
C C 0.0033 0.0016 'International Tables Vol C Tables 4.2.6.8 and 6.1.1.4'
H H 0.0000 0.0000 'International Tables Vol C Tables 4.2.6.8 and 6.1.1.4'
N N 0.0061 0.0033 'International Tables Vol C Tables 4.2.6.8 and 6.1.1.4'
O O 0.0106 0.0060 'International Tables Vol C Tables 4.2.6.8 and 6.1.1.4'

loop_
_geom_angle_atom_site_label_1
_geom_angle_atom_site_label_2
_geom_angle_atom_site_label_3
_geom_angle
_geom_angle_publ_flag
C4 O2 C5 116.9(4) yes
C7 O3 C9 108.8(5) yes
C8 O4 C9 107.8(5) yes
C6 C1 C4 117.4(4) yes
C6 C1 C3 117.4(4) yes
C4 C1 C3 115.5(4) yes
C6 C1 C2 118.4(4) yes
C4 C1 C2 116.8(4) yes
C3 C1 C2 58.0(3) yes
C3 C2 C7 118.5(5) yes
C3 C2 C1 60.7(3) yes
C7 C2 C1 120.6(4) yes
C3 C2 H2 126.0(3) ?
C7 C2 H2 108.6(3) ?
C1 C2 H2 115.4(3) ?
C2 C3 C1 61.3(3) yes
C2 C3 H3A 120.6(3) ?
C1 C3 H3A 114.7(3) ?
C2 C3 H3B 119.6(3) ?
C1 C3 H3B 110.3(3) ?
H3A C3 H3B 116.4 ?
O1 C4 O2 125.0(5) yes
O1 C4 C1 122.8(5) yes
O2 C4 C1 112.2(4) yes
O2 C5 H5A 109.5(3) ?
O2 C5 H5B 109.5(3) ?
H5A C5 H5B 109.5 ?
O2 C5 H5C 109.5(3) ?
H5A C5 H5C 109.5 ?
H5B C5 H5C 109.5 ?
N1 C6 C1 177.9(5) yes
O3 C7 C2 111.6(4) yes
O3 C7 C8 104.8(4) yes
C2 C7 C8 112.6(5) yes
O3 C7 H7 110.9(3) ?
C2 C7 H7 110.2(3) ?
C8 C7 H7 106.5(4) ?
O4 C8 C7 101.3(5) yes
O4 C8 H8A 102.0(4) ?
C7 C8 H8A 117.5(4) ?
O4 C8 H8B 108.1(5) ?
C7 C8 H8B 108.1(4) ?
H8A C8 H8B 118.0 ?
C11 C9 O3 111.4(7) yes
C11 C9 O4 114.9(11) yes
O3 C9 O4 104.6(5) yes
C11 C9 C10 113.4(9) yes
O3 C9 C10 110.8(6) yes
O4 C9 C10 101.0(6) yes
C9 C10 H10A 109.5(4) ?
C9 C10 H10B 109.5(4) ?
H10A C10 H10B 109.5 ?
C9 C10 H10C 109.5(4) ?
H10A C10 H10C 109.5 ?
H10B C10 H10C 109.5 ?
C9 C11 H11A 109.5(6) ?
C9 C11 H11B 109.5(10) ?
H11A C11 H11B 109.5 ?
C9 C11 H11C 109.5(8) ?
H11A C11 H11C 109.5 ?
H11B C11 H11C 109.5 ?

loop_
_geom_bond_atom_site_label_1
_geom_bond_atom_site_label_2
_geom_bond_distance
_geom_bond_publ_flag
O1 C4 1.211(6) yes
O2 C4 1.322(6) yes
O2 C5 1.457(6) yes
O3 C7 1.416(6) yes
O3 C9 1.426(7) yes
O4 C8 1.401(7) yes
O4 C9 1.483(10) yes
N1 C6 1.146(6) yes
C1 C6 1.443(7) yes
C1 C4 1.496(7) yes
C1 C3 1.525(7) yes
C1 C2 1.534(7) yes
C2 C3 1.483(7) yes
C2 C7 1.500(7) yes
C2 H2 1.02 ?
C3 H3A 0.97 ?
C3 H3B 1.04 ?
C5 H5A 0.96 ?
C5 H5B 0.96 ?
C5 H5C 0.96 ?
C7 C8 1.518(8) yes
C7 H7 1.09 ?
C8 H8A 1.23 ?
C8 H8B 1.09 ?
C9 C11 1.382(11) yes
C9 C10 1.494(10) yes
C10 H10A 0.96 ?
C10 H10B 0.96 ?
C10 H10C 0.96 ?
C11 H11A 0.96 ?
C11 H11B 0.96 ?
C11 H11C 0.96 ?

loop_
_geom_torsion_atom_site_label_1
_geom_torsion_atom_site_label_2
_geom_torsion_atom_site_label_3
_geom_torsion_atom_site_label_4
_geom_torsion
_geom_torsion_publ_flag
C6 C1 C2 C3 106.2(5) ?
C4 C1 C2 C3 -104.6(5) ?
C3 C1 C2 C3 0.0000(10) ?
C6 C1 C2 C7 -1.4(7) yes
C4 C1 C2 C7 147.7(5) ?
C3 C1 C2 C7 -107.6(5) ?
C7 C2 C3 C1 111.1(5) ?
C1 C2 C3 C1 0.0000(10) ?
C6 C1 C3 C2 -107.9(5) ?
C4 C1 C3 C2 106.9(5) ?
C2 C1 C3 C2 0.0000(10) ?
C5 O2 C4 O1 1.4(7) ?
C5 O2 C4 C1 -179.0(4) yes
C6 C1 C4 O1 -179.4(5) ?
C3 C1 C4 O1 -34.3(7) ?
C2 C1 C4 O1 31.1(7) ?
C6 C1 C4 O2 0.9(6) ?
C3 C1 C4 O2 146.1(4) ?
C2 C1 C4 O2 -148.5(4) ?
C4 C1 C6 N1 18.E1(10) ?
C3 C1 C6 N1 36.(16) ?
C2 C1 C6 N1 -31.(16) ?
C9 O3 C7 C2 -144.5(5) ?
C9 O3 C7 C8 -22.4(6) ?
C3 C2 C7 O3 -159.9(4) yes
C1 C2 C7 O3 -88.9(5) ?
C3 C2 C7 C8 82.6(6) ?
C1 C2 C7 C8 153.5(5) yes
C9 O4 C8 C7 -33.9(8) ?
O3 C7 C8 O4 34.6(7) ?
C2 C7 C8 O4 156.1(5) ?
C7 O3 C9 C11 126.6(11) ?
C7 O3 C9 O4 1.9(7) ?
C7 O3 C9 C10 -106.2(7) ?
C8 O4 C9 C11 -101.0(8) ?
C8 O4 C9 O3 21.4(8) ?
C8 O4 C9 C10 136.5(6) ?

loop_
_cod_related_entry_id
_cod_related_entry_database
_cod_related_entry_code
1 ChemSpider 21186604
